data_7125187
loop_
_publ_author_name
'Colin-Molina, Abraham'
'P\'erez-Estrada, Salvador'
'Roa, Arian E.'
'Villagrana-Garcia, Alvin'
'Hern\'andez-Ortega, Sim\'on'
'Rodr\'iguez, Mario'
'Brown, Stuart E.'
'Rodr\'iguez-Molina, Braulio'

_publ_section_title
;
 Isotropic rotation in amphidynamic crystals of stacked carbazole-based
 rotors featuring halogen-bonded stators.
;
_journal_issue 87
_journal_name_full 'Chemical communications (Cambridge, England)'
_journal_page_first 12833
_journal_page_last 12836
_journal_paper_doi 10.1039/c6cc07379d
_journal_volume 52
_journal_year 2016
_chemical_formula_moiety 'C30 H16 Br4 N2'
_chemical_formula_sum 'C30 H16 Br4 N2'
_chemical_formula_weight 724.09
_space_group_crystal_system monoclinic
_space_group_IT_number 15
_space_group_name_Hall '-C 2yc'
_space_group_name_H-M_alt 'C 1 2/c 1'
_atom_sites_solution_hydrogens geom
_audit_creation_method SHELXL-2013
_audit_update_record
;
2016-04-29 deposited with the CCDC.
2016-09-26 downloaded from the CCDC.
;
_cell_angle_alpha 90
_cell_angle_beta 101.200(3)
_cell_angle_gamma 90
_cell_formula_units_Z 4
_cell_length_a 28.8213(16)
_cell_length_b 3.9568(2)
_cell_length_c 22.0852(14)
_cell_measurement_reflns_used 4709
_cell_measurement_temperature 296(2)
_cell_measurement_theta_max 25.55
_cell_measurement_theta_min 2.58
_cell_volume 2470.6(2)
_computing_cell_refinement 'APEX2 V2014 (Bruker, 2012)'
_computing_data_collection 'APEX2 V2014 (Bruker, 2012)'
_computing_data_reduction 'SAINT V 827A (Bruker, 2012)'
_computing_molecular_graphics 'SHELXL-2013 (Sheldrick, 2013)'
_computing_publication_material 'SHELXL-2013 (Sheldrick, 2013)'
_computing_structure_refinement 'SHELXL-2013 (Sheldrick, 2013)'
_computing_structure_solution 'SHELXL-2013 (Sheldrick, 2013)'
_diffrn_ambient_temperature 296(2)
_diffrn_detector_area_resol_mean 0.83
_diffrn_measured_fraction_theta_full 0.998
_diffrn_measured_fraction_theta_max 0.987
_diffrn_measurement_device_type 'Bruker D8 Venture'
_diffrn_measurement_method '\f and \w scans'
_diffrn_radiation_type MoK\a
_diffrn_radiation_wavelength 0.71073
_diffrn_reflns_av_R_equivalents 0.0774
_diffrn_reflns_av_unetI/netI 0.0691
_diffrn_reflns_Laue_measured_fraction_full 0.998
_diffrn_reflns_Laue_measured_fraction_max 0.987
_diffrn_reflns_limit_h_max 29
_diffrn_reflns_limit_h_min -34
_diffrn_reflns_limit_k_max 4
_diffrn_reflns_limit_k_min -4
_diffrn_reflns_limit_l_max 25
_diffrn_reflns_limit_l_min -26
_diffrn_reflns_number 8974
_diffrn_reflns_point_group_measured_fraction_full 0.998
_diffrn_reflns_point_group_measured_fraction_max 0.987
_diffrn_reflns_theta_full 25.242
_diffrn_reflns_theta_max 25.673
_diffrn_reflns_theta_min 2.581
_exptl_absorpt_coefficient_mu 6.540
_exptl_absorpt_correction_T_max 0.7452
_exptl_absorpt_correction_T_min 0.6582
_exptl_absorpt_correction_type multi-scan
_exptl_absorpt_process_details 'sadabs, Sheldrick, G. M. (1996)'
_exptl_crystal_colour colourless
_exptl_crystal_density_diffrn 1.947
_exptl_crystal_description Prism
_exptl_crystal_F_000 1400
_exptl_crystal_size_max 0.200
_exptl_crystal_size_mid 0.040
_exptl_crystal_size_min 0.040
_refine_diff_density_max 0.560
_refine_diff_density_min -0.537
_refine_diff_density_rms 0.098
_refine_ls_extinction_method none
_refine_ls_goodness_of_fit_ref 0.992
_refine_ls_hydrogen_treatment constr
_refine_ls_matrix_type full
_refine_ls_number_parameters 163
_refine_ls_number_reflns 2308
_refine_ls_number_restraints 0
_refine_ls_restrained_S_all 0.992
_refine_ls_R_factor_all 0.0792
_refine_ls_R_factor_gt 0.0415
_refine_ls_shift/su_max 0.002
_refine_ls_shift/su_mean 0.000
_refine_ls_structure_factor_coef Fsqd
_refine_ls_weighting_details
; 
 w=1/[\s^2^(Fo^2^)+(0.0369P)^2^] 
 where P=(Fo^2^+2Fc^2^)/3 
;
_refine_ls_weighting_scheme calc
_refine_ls_wR_factor_gt 0.0774
_refine_ls_wR_factor_ref 0.0887
_reflns_Friedel_coverage 0.000
_reflns_number_gt 1564
_reflns_number_total 2308
_reflns_threshold_expression 'I > 2\s(I)'
_cod_data_source_file c6cc07379d2.cif
_cod_data_source_block 256rmb15
_cod_depositor_comments
;
The following automatic conversions were performed:

data item '_exptl_absorpt_correction_type' value 'Multi-scan' was
changed to 'multi-scan' in accordance with the
/home/saulius/struct/COD-crude-data/automatic-downloads/DataCite-retrospective/RSC/depositions/lib/dictionaries/cif_core.dic
dictionary named 'cif_core.dic' version 2.4.2 last updated on
2011-04-26.

Automatic conversion script
Id: cif_fix_values 6909 2019-04-08 15:41:33Z antanas 
;
_cod_original_sg_symbol_H-M 'C 2/c'
_cod_database_code 7125187
_shelx_space_group_comment
; 
The symmetry employed for this shelxl refinement is uniquely defined 
by the following loop, which should always be used as a source of 
symmetry information in preference to the above space-group names. 
They are only intended as comments. 
;
_shelx_estimated_absorpt_t_min 0.355
_shelx_estimated_absorpt_t_max 0.780
_shelxl_version_number 2013-2

loop_
_space_group_symop_operation_xyz
'x, y, z'
'-x, y, -z+1/2'
'x+1/2, y+1/2, z'
'-x+1/2, y+1/2, -z+1/2'
'-x, -y, -z'
'x, -y, z-1/2'
'-x+1/2, -y+1/2, -z'
'x+1/2, -y+1/2, z-1/2'

loop_
_atom_site_label
_atom_site_type_symbol
_atom_site_fract_x
_atom_site_fract_y
_atom_site_fract_z
_atom_site_U_iso_or_equiv
_atom_site_adp_type
_atom_site_occupancy
_atom_site_site_symmetry_order
_atom_site_calc_flag
_atom_site_refinement_flags_posn
_atom_site_refinement_flags_adp
Br1 Br 0.85592(2) 0.27445(16) 0.37275(3) 0.0576(2) Uani 1 1 d . .
Br2 Br 1.02582(2) -0.37779(14) 0.11079(3) 0.0544(2) Uani 1 1 d . .
C1 C 0.79451(14) 0.3575(11) 0.1879(2) 0.0344(12) Uani 1 1 d . .
H1 H 0.7659 0.4345 0.1650 0.041 Uiso 1 1 calc R U
C2 C 0.80370(14) 0.3733(11) 0.2513(2) 0.0358(12) Uani 1 1 d . .
H2 H 0.7813 0.4643 0.2718 0.043 Uiso 1 1 calc R U
C3 C 0.84652(15) 0.2534(11) 0.2852(2) 0.0337(11) Uani 1 1 d . .
C4 C 0.88124(14) 0.1264(10) 0.2577(2) 0.0335(11) Uani 1 1 d . .
H4 H 0.9097 0.0516 0.2811 0.040 Uiso 1 1 calc R U
C4A C 0.87272(13) 0.1120(10) 0.1932(2) 0.0291(10) Uani 1 1 d . .
C4B C 0.90121(13) 0.0034(11) 0.1498(2) 0.0308(11) Uani 1 1 d . .
C5 C 0.94641(14) -0.1290(11) 0.1555(2) 0.0383(12) Uani 1 1 d . .
H5 H 0.9649 -0.1681 0.1943 0.046 Uiso 1 1 calc R U
C6 C 0.96351(15) -0.2015(11) 0.1032(3) 0.0394(12) Uani 1 1 d . .
C7 C 0.93681(15) -0.1484(12) 0.0449(2) 0.0427(13) Uani 1 1 d . .
H7 H 0.9494 -0.2006 0.0103 0.051 Uiso 1 1 calc R U
C8 C 0.89134(15) -0.0177(12) 0.0377(2) 0.0413(12) Uani 1 1 d . .
H8 H 0.8732 0.0189 -0.0015 0.050 Uiso 1 1 calc R U
C8A C 0.87375(14) 0.0568(11) 0.0901(2) 0.0302(11) Uani 1 1 d . .
N9 N 0.82960(11) 0.1864(9) 0.09627(17) 0.0328(9) Uani 1 1 d . .
C9A C 0.82919(13) 0.2230(10) 0.1590(2) 0.0271(10) Uani 1 1 d . .
C10 C 0.78927(13) 0.2179(11) 0.0474(2) 0.0308(11) Uani 1 1 d . .
C11 C 0.79300(14) 0.3826(11) -0.0064(2) 0.0328(11) Uani 1 1 d . .
H11 H 0.8218 0.4747 -0.0108 0.039 Uiso 1 1 calc R U
C12 C 0.75411(14) 0.4118(11) -0.0539(2) 0.0348(11) Uani 1 1 d . .
H12 H 0.7571 0.5191 -0.0904 0.042 Uiso 1 1 calc R U

loop_
_atom_site_aniso_label
_atom_site_aniso_U_11
_atom_site_aniso_U_22
_atom_site_aniso_U_33
_atom_site_aniso_U_23
_atom_site_aniso_U_13
_atom_site_aniso_U_12
Br1 0.0541(3) 0.0925(5) 0.0275(3) -0.0024(3) 0.0106(2) 0.0080(3)
Br2 0.0312(3) 0.0640(4) 0.0696(5) -0.0132(3) 0.0135(2) 0.0082(2)
C1 0.028(2) 0.043(3) 0.032(3) 0.001(2) 0.005(2) 0.0034(19)
C2 0.031(2) 0.042(3) 0.037(4) -0.004(2) 0.012(2) 0.001(2)
C3 0.037(2) 0.043(3) 0.020(3) -0.003(2) 0.003(2) -0.003(2)
C4 0.025(2) 0.038(3) 0.034(3) 0.002(2) -0.001(2) -0.0001(19)
C4A 0.024(2) 0.033(3) 0.029(3) -0.001(2) 0.002(2) -0.0010(18)
C4B 0.024(2) 0.036(3) 0.031(3) -0.003(2) 0.001(2) -0.0040(18)
C5 0.028(2) 0.048(3) 0.035(3) 0.000(2) -0.003(2) 0.001(2)
C6 0.029(2) 0.040(3) 0.052(4) -0.008(2) 0.014(2) -0.002(2)
C7 0.037(3) 0.058(3) 0.035(3) -0.013(2) 0.010(2) -0.007(2)
C8 0.036(3) 0.062(3) 0.027(3) -0.005(3) 0.006(2) -0.002(2)
C8A 0.026(2) 0.040(3) 0.026(3) -0.001(2) 0.010(2) -0.0003(19)
N9 0.0226(18) 0.053(3) 0.020(2) 0.0010(18) -0.0013(16) 0.0029(16)
C9A 0.023(2) 0.036(3) 0.022(3) 0.003(2) 0.0035(18) 0.0016(18)
C10 0.025(2) 0.045(3) 0.022(3) -0.001(2) 0.0043(19) 0.0027(19)
C11 0.021(2) 0.046(3) 0.031(3) -0.001(2) 0.005(2) -0.0051(19)
C12 0.033(2) 0.045(3) 0.027(3) 0.004(2) 0.008(2) 0.000(2)

loop_
_atom_type_symbol
_atom_type_description
_atom_type_scat_dispersion_real
_atom_type_scat_dispersion_imag
_atom_type_scat_source
C C 0.0033 0.0016 'International Tables Vol C Tables 4.2.6.8 and 6.1.1.4'
H H 0.0000 0.0000 'International Tables Vol C Tables 4.2.6.8 and 6.1.1.4'
N N 0.0061 0.0033 'International Tables Vol C Tables 4.2.6.8 and 6.1.1.4'
Br Br -0.2901 2.4595 'International Tables Vol C Tables 4.2.6.8 and 6.1.1.4'

loop_
_geom_angle_atom_site_label_1
_geom_angle_atom_site_label_2
_geom_angle_atom_site_label_3
_geom_angle
_geom_angle_site_symmetry_1
_geom_angle_site_symmetry_3
C3 Br1 Br2 93.68(13) . 2_765
C2 C1 C9A 118.1(4) . .
C2 C1 H1 120.9 . .
C9A C1 H1 120.9 . .
C1 C2 C3 120.4(4) . .
C1 C2 H2 119.8 . .
C3 C2 H2 119.8 . .
C4 C3 C2 122.3(4) . .
C4 C3 Br1 119.9(3) . .
C2 C3 Br1 117.8(3) . .
C3 C4 C4A 118.1(4) . .
C3 C4 H4 121.0 . .
C4A C4 H4 121.0 . .
C4 C4A C9A 119.8(4) . .
C4 C4A C4B 132.7(4) . .
C9A C4A C4B 107.4(4) . .
C5 C4B C8A 119.2(4) . .
C5 C4B C4A 134.2(4) . .
C8A C4B C4A 106.7(3) . .
C6 C5 C4B 119.1(4) . .
C6 C5 H5 120.4 . .
C4B C5 H5 120.4 . .
C5 C6 C7 121.8(4) . .
C5 C6 Br2 119.3(4) . .
C7 C6 Br2 118.9(4) . .
C6 C7 C8 120.5(5) . .
C6 C7 H7 119.8 . .
C8 C7 H7 119.8 . .
C8A C8 C7 118.3(4) . .
C8A C8 H8 120.9 . .
C7 C8 H8 120.9 . .
C8 C8A N9 130.2(4) . .
C8 C8A C4B 121.2(4) . .
N9 C8A C4B 108.5(4) . .
C9A N9 C8A 108.5(3) . .
C9A N9 C10 125.3(3) . .
C8A N9 C10 125.3(4) . .
C1 C9A N9 129.8(4) . .
C1 C9A C4A 121.2(4) . .
N9 C9A C4A 108.9(4) . .
C11 C10 C12 119.2(4) . 7_655
C11 C10 N9 120.3(4) . .
C12 C10 N9 120.5(4) 7_655 .
C10 C11 C12 120.4(4) . .
C10 C11 H11 119.8 . .
C12 C11 H11 119.8 . .
C11 C12 C10 120.3(4) . 7_655
C11 C12 H12 119.8 . .
C10 C12 H12 119.8 7_655 .

loop_
_geom_bond_atom_site_label_1
_geom_bond_atom_site_label_2
_geom_bond_distance
_geom_bond_site_symmetry_2
Br1 C3 1.901(4) .
Br1 Br2 3.6278(8) 2_765
Br2 C6 1.903(4) .
C1 C2 1.375(6) .
C1 C9A 1.392(6) .
C1 H1 0.9300 .
C2 C3 1.396(6) .
C2 H2 0.9300 .
C3 C4 1.364(6) .
C4 C4A 1.398(6) .
C4 H4 0.9300 .
C4A C9A 1.403(5) .
C4A C4B 1.444(6) .
C4B C5 1.387(6) .
C4B C8A 1.415(6) .
C5 C6 1.372(6) .
C5 H5 0.9300 .
C6 C7 1.381(7) .
C7 C8 1.389(6) .
C7 H7 0.9300 .
C8 C8A 1.383(6) .
C8 H8 0.9300 .
C8A N9 1.403(5) .
N9 C9A 1.395(6) .
N9 C10 1.429(5) .
C10 C11 1.378(6) .
C10 C12 1.385(6) 7_655
C11 C12 1.384(6) .
C11 H11 0.9300 .
C12 C10 1.384(6) 7_655
C12 H12 0.9300 .

loop_
_geom_hbond_atom_site_label_D
_geom_hbond_atom_site_label_H
_geom_hbond_atom_site_label_A
_geom_hbond_distance_DH
_geom_hbond_distance_HA
_geom_hbond_distance_DA
_geom_hbond_angle_DHA
_geom_hbond_site_symmetry_A
C8 H8 Br1 0.93 2.96 3.727(5) 140.5 6
C11 H11 Br1 0.93 3.09 3.760(5) 130.4 6_565

loop_
_geom_torsion_atom_site_label_1
_geom_torsion_atom_site_label_2
_geom_torsion_atom_site_label_3
_geom_torsion_atom_site_label_4
_geom_torsion
_geom_torsion_site_symmetry_1
_geom_torsion_site_symmetry_4
C9A C1 C2 C3 -0.7(7) . .
C1 C2 C3 C4 1.9(7) . .
C1 C2 C3 Br1 -178.6(3) . .
C2 C3 C4 C4A -1.2(6) . .
Br1 C3 C4 C4A 179.3(3) . .
C3 C4 C4A C9A -0.7(6) . .
C3 C4 C4A C4B 178.2(4) . .
C4 C4A C4B C5 1.1(8) . .
C9A C4A C4B C5 -179.8(5) . .
C4 C4A C4B C8A -178.4(4) . .
C9A C4A C4B C8A 0.6(5) . .
C8A C4B C5 C6 0.7(7) . .
C4A C4B C5 C6 -178.8(5) . .
C4B C5 C6 C7 -0.5(7) . .
C4B C5 C6 Br2 179.2(3) . .
C5 C6 C7 C8 0.1(7) . .
Br2 C6 C7 C8 -179.5(3) . .
C6 C7 C8 C8A -0.1(7) . .
C7 C8 C8A N9 -179.4(4) . .
C7 C8 C8A C4B 0.3(7) . .
C5 C4B C8A C8 -0.6(7) . .
C4A C4B C8A C8 179.0(4) . .
C5 C4B C8A N9 179.2(4) . .
C4A C4B C8A N9 -1.2(5) . .
C8 C8A N9 C9A -178.9(5) . .
C4B C8A N9 C9A 1.4(5) . .
C8 C8A N9 C10 11.3(7) . .
C4B C8A N9 C10 -168.4(4) . .
C2 C1 C9A N9 -178.1(4) . .
C2 C1 C9A C4A -1.2(6) . .
C8A N9 C9A C1 176.2(4) . .
C10 N9 C9A C1 -14.0(7) . .
C8A N9 C9A C4A -1.0(5) . .
C10 N9 C9A C4A 168.8(4) . .
C4 C4A C9A C1 1.9(6) . .
C4B C4A C9A C1 -177.3(4) . .
C4 C4A C9A N9 179.4(4) . .
C4B C4A C9A N9 0.2(5) . .
C9A N9 C10 C11 139.2(4) . .
C8A N9 C10 C11 -52.7(6) . .
C9A N9 C10 C12 -39.8(6) . 7_655
C8A N9 C10 C12 128.3(5) . 7_655
C12 C10 C11 C12 -1.4(7) 7_655 .
N9 C10 C11 C12 179.6(4) . .
C10 C11 C12 C10 1.4(7) . 7_655
